data_4038888
loop_
_publ_author_name
'Dinh, Andrew N.'
'Maddox, Sean M.'
'Vaidya, Sagar D.'
'Saputra, Mirza A.'
'Nalbandian, Christopher J.'
'Gustafson, Jeffrey L.'

_publ_section_title
;
 Catalyst-Controlled Regioselective Chlorination of Phenols and Anilines
 through a Lewis Basic Selenoether Catalyst
;
_journal_name_full 'The Journal of Organic Chemistry'
_journal_paper_doi 10.1021/acs.joc.0c01917
_journal_year 2020
_chemical_absolute_configuration ad
_chemical_formula_moiety 'C15 H16 F6 N3, Cl'
_chemical_formula_sum 'C15 H16 Cl F6 N3'
_chemical_formula_weight 387.76
_space_group_crystal_system monoclinic
_space_group_IT_number 4
_space_group_name_Hall 'P 2yb'
_space_group_name_H-M_alt 'P 1 21 1'
_atom_sites_solution_hydrogens mixed
_atom_sites_solution_primary dual
_atom_sites_solution_secondary difmap
_audit_creation_date 2018-06-12
_audit_creation_method
;
Olex2 1.2-beta
(compiled 2018.05.29 svn.r3508 for OlexSys, GUI svn.r5506)
;
_cell_angle_alpha 90
_cell_angle_beta 110.950(4)
_cell_angle_gamma 90
_cell_formula_units_Z 4
_cell_length_a 10.5346(5)
_cell_length_b 15.4968(7)
_cell_length_c 10.7550(6)
_cell_measurement_reflns_used 1637
_cell_measurement_temperature 100.0
_cell_measurement_theta_max 66.472
_cell_measurement_theta_min 4.495
_cell_volume 1639.71(15)
_computing_cell_refinement 'SAINT V8.38A (Bruker, 2017)'
_computing_data_collection 'APEX3 v2017.3-0 (Bruker, 2017)'
_computing_data_reduction 'SAINT V8.38A (Bruker, 2017)'
_computing_molecular_graphics 'Olex2 (Dolomanov et al., 2009)'
_computing_publication_material 'Olex2 (Dolomanov et al., 2009)'
_computing_structure_refinement 'XL (Sheldrick, 2008)'
_computing_structure_solution 'ShelXT (Sheldrick, 2015)'
_diffrn_ambient_temperature 100.0
_diffrn_detector 'Bruker APEX-II CCD'
_diffrn_detector_area_resol_mean 7.9
_diffrn_detector_type 'CCD Area Detector'
_diffrn_measured_fraction_theta_full 0.988
_diffrn_measured_fraction_theta_max 0.983
_diffrn_measurement_device 'Kappa Four-Circle Diffractometer'
_diffrn_measurement_device_type 'Bruker X8 APEX II Cu'
_diffrn_measurement_method '\w and \f scans'
_diffrn_radiation_monochromator 'Double Bounce Multilayer Mirrors'
_diffrn_radiation_probe x-ray
_diffrn_radiation_type CuK\a
_diffrn_radiation_wavelength 1.54178
_diffrn_reflns_av_R_equivalents 0.0725
_diffrn_reflns_av_unetI/netI 0.1130
_diffrn_reflns_Laue_measured_fraction_full 0.988
_diffrn_reflns_Laue_measured_fraction_max 0.983
_diffrn_reflns_limit_h_max 12
_diffrn_reflns_limit_h_min -12
_diffrn_reflns_limit_k_max 18
_diffrn_reflns_limit_k_min -18
_diffrn_reflns_limit_l_max 12
_diffrn_reflns_limit_l_min -10
_diffrn_reflns_number 12255
_diffrn_reflns_point_group_measured_fraction_full 0.974
_diffrn_reflns_point_group_measured_fraction_max 0.966
_diffrn_reflns_theta_full 68.000
_diffrn_reflns_theta_max 68.556
_diffrn_reflns_theta_min 4.402
_diffrn_source 'Micro Focus Rotating Anode'
_diffrn_source_type 'Bruker Microstar FR-592'
_diffrn_standards_number 0
_exptl_absorpt_coefficient_mu 2.709
_exptl_absorpt_correction_T_max 0.3200
_exptl_absorpt_correction_T_min 0.1915
_exptl_absorpt_correction_type multi-scan
_exptl_absorpt_process_details
'SADABS-2016/2 (Bruker,2016/2) was used for absorption correction. wR2(int) was 0.0873 before and 0.0696 after correction. The Ratio of minimum to maximum transmission is 0.5984. The \l/2 correction factor is Not present.'
_exptl_crystal_colour Colorless
_exptl_crystal_colour_primary Colorless
_exptl_crystal_density_diffrn 1.571
_exptl_crystal_description Needle
_exptl_crystal_F_000 792
_exptl_crystal_size_max 0.097
_exptl_crystal_size_mid 0.035
_exptl_crystal_size_min 0.021
_refine_diff_density_max 0.441
_refine_diff_density_min -0.329
_refine_diff_density_rms 0.063
_refine_ls_abs_structure_details
;
 Flack x determined using 1229 quotients [(I+)-(I-)]/[(I+)+(I-)]
 (Parsons, Flack and Wagner, Acta Cryst. B69 (2013) 249-259).
;
_refine_ls_abs_structure_Flack 0.04(4)
_refine_ls_extinction_method none
_refine_ls_goodness_of_fit_ref 1.025
_refine_ls_hydrogen_treatment mixed
_refine_ls_matrix_type full
_refine_ls_number_parameters 475
_refine_ls_number_reflns 5851
_refine_ls_number_restraints 7
_refine_ls_restrained_S_all 1.024
_refine_ls_R_factor_all 0.1016
_refine_ls_R_factor_gt 0.0638
_refine_ls_shift/su_max 0.000
_refine_ls_shift/su_mean 0.000
_refine_ls_structure_factor_coef Fsqd
_refine_ls_weighting_details 'w=1/[\s^2^(Fo^2^)+(0.0638P)^2^] where P=(Fo^2^+2Fc^2^)/3'
_refine_ls_weighting_scheme calc
_refine_ls_wR_factor_gt 0.1525
_refine_ls_wR_factor_ref 0.1775
_reflns_Friedel_coverage 0.891
_reflns_Friedel_fraction_full 0.959
_reflns_Friedel_fraction_max 0.948
_reflns_number_gt 3825
_reflns_number_total 5851
_reflns_threshold_expression 'I > 2\s(I)'
_cod_data_source_file jo0c01917_si_002.cif
_cod_data_source_block Gustafson05
_cod_depositor_comments
;
The following automatic conversions were performed:

data item '_diffrn_radiation_probe' value 'X-ray' was changed to
'x-ray' in accordance with the
/home/data/users/saulius/crontab/automatic-downloads/rss-feeds/ACS/lib/dictionaries/cif_core.dic
dictionary named 'cif_core.dic' version 2.4.2 last updated on
2011-04-26.

Automatic conversion script
Id: cif_fix_values 7556 2019-12-06 15:28:31Z antanas 
;
_cod_database_code 4038888
_shelx_shelxl_version_number 2016/6
_shelx_space_group_comment
;
The symmetry employed for this shelxl refinement is uniquely defined
by the following loop, which should always be used as a source of
symmetry information in preference to the above space-group names.
They are only intended as comments.
;
_shelx_estimated_absorpt_t_max 0.945
_shelx_estimated_absorpt_t_min 0.779
_olex2_refinement_description
;
1. Fixed Uiso
 At 1.2 times of:
  All C(H) groups, All C(H,H) groups
2. Restrained distances
 N1'-H1' = N3'-H3' = N2'-H2' = N2-H2 = N1-H1 = N3-H3
 0.95 with sigma of 0.02
3.a Ternary CH refined with riding coordinates:
 C1(H1A), C2(H2A), C1'(H1'A), C2'(H2'A)
3.b Secondary CH2 refined with riding coordinates:
 C3(H3A,H3B), C4(H4A,H4B), C5(H5A,H5B), C6(H6A,H6B), C3'(H3'A,H3'B), C4'(H4'A,
 H4'B), C5'(H5'A,H5'B), C6'(H6'A,H6'B)
3.c Aromatic/amide H refined with riding coordinates:
 C9(H9), C11(H11), C13(H13), C9'(H9'), C11'(H11'), C13'(H13')
;
_olex2_submission_special_instructions 'No special instructions were received'

loop_
_space_group_symop_operation_xyz
'x, y, z'
'-x, y+1/2, -z'

loop_
_atom_site_label
_atom_site_type_symbol
_atom_site_fract_x
_atom_site_fract_y
_atom_site_fract_z
_atom_site_U_iso_or_equiv
_atom_site_adp_type
_atom_site_occupancy
_atom_site_site_symmetry_order
_atom_site_calc_flag
_atom_site_refinement_flags_posn
_atom_site_refinement_flags_adp
_atom_site_refinement_flags_occupancy
_atom_site_disorder_assembly
_atom_site_disorder_group
F1 F 0.8322(7) 0.6048(4) 0.4984(6) 0.0597(16) Uani 1 1 d . . . . .
F2 F 0.6854(7) 0.6193(5) 0.3013(6) 0.0586(16) Uani 1 1 d . . . . .
F3 F 0.8923(8) 0.5912(5) 0.3272(8) 0.075(2) Uani 1 1 d . . . . .
F4 F 0.9867(10) 0.2537(8) 0.3281(9) 0.098(3) Uani 1 1 d . . . . .
F5 F 0.8781(9) 0.3022(6) 0.1378(8) 0.074(2) Uani 1 1 d . . . . .
F6 F 0.7959(8) 0.1991(5) 0.2114(8) 0.075(2) Uani 1 1 d . . . . .
N1 N 0.3677(11) 0.3045(6) 0.5477(10) 0.050(2) Uani 1 1 d D . . . .
H1 H 0.379(13) 0.244(3) 0.542(13) 0.06(4) Uiso 1 1 d D . . . .
N2 N 0.4467(9) 0.4388(6) 0.5601(9) 0.047(2) Uani 1 1 d D . . . .
H2 H 0.476(10) 0.490(4) 0.533(10) 0.05(3) Uiso 1 1 d D . . . .
N3 N 0.5469(10) 0.3241(7) 0.4721(9) 0.049(2) Uani 1 1 d D . . . .
H3 H 0.545(13) 0.263(2) 0.472(12) 0.06(4) Uiso 1 1 d D . . . .
C1 C 0.3109(11) 0.3523(6) 0.6339(12) 0.053(3) Uani 1 1 d . . . . .
H1A H 0.373425 0.347375 0.728738 0.063 Uiso 1 1 calc R . . . .
C2 C 0.3182(12) 0.4411(8) 0.5841(12) 0.050(3) Uani 1 1 d . . . . .
H2A H 0.241962 0.448757 0.496885 0.061 Uiso 1 1 calc R . . . .
C3 C 0.3019(11) 0.5073(6) 0.6833(11) 0.052(2) Uani 1 1 d . . . . .
H3A H 0.309109 0.566746 0.652868 0.063 Uiso 1 1 calc R . . . .
H3B H 0.372796 0.498907 0.772331 0.063 Uiso 1 1 calc R . . . .
C4 C 0.1592(14) 0.4914(9) 0.6885(15) 0.066(3) Uani 1 1 d . . . . .
H4A H 0.146923 0.529004 0.757770 0.079 Uiso 1 1 calc R . . . .
H4B H 0.089926 0.507947 0.601916 0.079 Uiso 1 1 calc R . . . .
C5 C 0.1350(12) 0.3976(8) 0.7187(13) 0.062(3) Uani 1 1 d . . . . .
H5A H 0.039143 0.390803 0.711212 0.074 Uiso 1 1 calc R . . . .
H5B H 0.193323 0.383995 0.811534 0.074 Uiso 1 1 calc R . . . .
C6 C 0.1660(13) 0.3328(8) 0.6235(14) 0.063(3) Uani 1 1 d . . . . .
H6A H 0.158256 0.272701 0.651024 0.075 Uiso 1 1 calc R . . . .
H6B H 0.102110 0.341007 0.530986 0.075 Uiso 1 1 calc R . . . .
C7 C 0.4590(11) 0.3574(8) 0.5226(10) 0.044(3) Uani 1 1 d . . . . .
C8 C 0.6388(11) 0.3635(7) 0.4235(11) 0.044(2) Uani 1 1 d . . . . .
C9 C 0.6680(11) 0.4495(7) 0.4243(12) 0.047(3) Uani 1 1 d . . . . .
H9 H 0.622936 0.489808 0.460835 0.056 Uiso 1 1 calc R . . . .
C10 C 0.7648(11) 0.4785(7) 0.3711(11) 0.045(2) Uani 1 1 d . . . . .
C11 C 0.8264(11) 0.4216(7) 0.3120(11) 0.046(3) Uani 1 1 d . . . . .
H11 H 0.889538 0.441889 0.274002 0.055 Uiso 1 1 calc R . . . .
C12 C 0.7955(11) 0.3346(8) 0.3085(11) 0.048(3) Uani 1 1 d . . . . .
C13 C 0.7031(11) 0.3038(7) 0.3647(10) 0.042(2) Uani 1 1 d . . . . .
H13 H 0.683672 0.243869 0.363478 0.050 Uiso 1 1 calc R . . . .
C14 C 0.7952(12) 0.5715(8) 0.3730(11) 0.050(3) Uani 1 1 d . . . . .
C15 C 0.8641(12) 0.2705(8) 0.2489(13) 0.053(3) Uani 1 1 d . . . . .
F1' F 0.3375(7) 0.3886(5) 0.2297(7) 0.0651(18) Uani 1 1 d . . . . .
F2' F 0.1761(8) 0.3957(4) 0.0432(7) 0.0635(17) Uani 1 1 d . . . . .
F3' F 0.1373(8) 0.4177(5) 0.2217(8) 0.069(2) Uani 1 1 d . . . . .
F4' F 0.1185(10) 0.7147(6) 0.3553(9) 0.081(2) Uani 1 1 d . . . . .
F5' F 0.0115(8) 0.7518(7) 0.1543(10) 0.098(4) Uani 1 1 d . . . . .
F6' F 0.1961(7) 0.8152(5) 0.2668(8) 0.0636(18) Uani 1 1 d . . . . .
N1' N 0.6158(10) 0.6960(6) -0.0729(9) 0.046(2) Uani 1 1 d D . . . .
H1' H 0.609(10) 0.755(3) -0.055(9) 0.03(2) Uiso 1 1 d D . . . .
N2' N 0.6017(8) 0.5635(5) -0.0041(8) 0.0412(18) Uani 1 1 d D . . . .
H2' H 0.556(7) 0.517(3) 0.017(7) 0.012(17) Uiso 1 1 d D . . . .
N3' N 0.4604(10) 0.6757(6) 0.0310(10) 0.049(2) Uani 1 1 d D . . . .
H3' H 0.461(10) 0.737(2) 0.028(9) 0.03(3) Uiso 1 1 d D . . . .
C1' C 0.7372(10) 0.6500(6) -0.0750(11) 0.042(2) Uani 1 1 d . . . . .
H1'A H 0.810670 0.657061 0.014139 0.050 Uiso 1 1 calc R . . . .
C2' C 0.6865(11) 0.5574(7) -0.0869(11) 0.042(2) Uani 1 1 d . . . . .
H2'A H 0.625494 0.547095 -0.181121 0.051 Uiso 1 1 calc R . . . .
C3' C 0.8008(10) 0.4963(6) -0.0541(11) 0.054(2) Uani 1 1 d . . . . .
H3'A H 0.767413 0.436146 -0.059809 0.065 Uiso 1 1 calc R . . . .
H3'B H 0.865732 0.506688 0.037349 0.065 Uiso 1 1 calc R . . . .
C4' C 0.8699(14) 0.5115(9) -0.1560(13) 0.058(3) Uani 1 1 d . . . . .
H4'A H 0.951611 0.474392 -0.133246 0.070 Uiso 1 1 calc R . . . .
H4'B H 0.806816 0.494279 -0.245387 0.070 Uiso 1 1 calc R . . . .
C5' C 0.9115(11) 0.6053(7) -0.1603(10) 0.048(2) Uani 1 1 d . . . . .
H5'A H 0.946408 0.612294 -0.233831 0.058 Uiso 1 1 calc R . . . .
H5'B H 0.986669 0.619040 -0.076093 0.058 Uiso 1 1 calc R . . . .
C6' C 0.7959(11) 0.6702(7) -0.1800(12) 0.050(2) Uani 1 1 d . . . . .
H6'A H 0.831338 0.730037 -0.169598 0.060 Uiso 1 1 calc R . . . .
H6'B H 0.725782 0.664099 -0.269975 0.060 Uiso 1 1 calc R . . . .
C7' C 0.5546(11) 0.6437(7) -0.0120(11) 0.043(2) Uani 1 1 d . . . . .
C8' C 0.3734(10) 0.6398(7) 0.0900(10) 0.043(2) Uani 1 1 d . . . . .
C9' C 0.3474(11) 0.5526(8) 0.0953(12) 0.047(3) Uani 1 1 d . . . . .
H9' H 0.391922 0.510953 0.060453 0.056 Uiso 1 1 calc R . . . .
C10' C 0.2529(11) 0.5272(7) 0.1542(11) 0.043(2) Uani 1 1 d . . . . .
C11' C 0.1863(12) 0.5856(8) 0.2032(10) 0.046(3) Uani 1 1 d . . . . .
H11' H 0.123512 0.566993 0.242675 0.055 Uiso 1 1 calc R . . . .
C12' C 0.2120(11) 0.6737(7) 0.1945(11) 0.042(2) Uani 1 1 d . . . . .
C13' C 0.3041(11) 0.6996(8) 0.1392(11) 0.046(3) Uani 1 1 d . . . . .
H13' H 0.321236 0.759485 0.134171 0.056 Uiso 1 1 calc R . . . .
C14' C 0.2277(11) 0.4324(8) 0.1624(12) 0.051(3) Uani 1 1 d . . . . .
C15' C 0.1350(13) 0.7395(9) 0.2403(13) 0.056(3) Uani 1 1 d . . . . .
Cl1 Cl 0.5120(3) 0.12900(17) 0.5006(3) 0.0535(7) Uani 1 1 d . . . . .
Cl1' Cl 0.4889(3) 0.87220(16) -0.0031(3) 0.0500(6) Uani 1 1 d . . . . .

loop_
_atom_site_aniso_label
_atom_site_aniso_U_11
_atom_site_aniso_U_22
_atom_site_aniso_U_33
_atom_site_aniso_U_23
_atom_site_aniso_U_13
_atom_site_aniso_U_12
F1 0.067(4) 0.047(4) 0.063(4) -0.006(3) 0.021(3) -0.008(3)
F2 0.071(4) 0.040(3) 0.068(4) 0.011(3) 0.028(3) 0.010(3)
F3 0.085(5) 0.045(4) 0.127(6) -0.005(4) 0.079(5) -0.003(3)
F4 0.076(6) 0.121(8) 0.088(6) -0.041(6) 0.016(5) 0.031(5)
F5 0.098(5) 0.065(5) 0.084(5) -0.008(4) 0.062(4) 0.001(4)
F6 0.090(5) 0.055(4) 0.104(6) -0.025(4) 0.063(5) -0.019(4)
N1 0.058(5) 0.034(5) 0.071(6) -0.006(4) 0.038(5) -0.006(4)
N2 0.053(5) 0.038(4) 0.056(5) 0.002(4) 0.029(4) -0.005(3)
N3 0.062(6) 0.036(5) 0.060(6) 0.000(4) 0.035(5) 0.001(4)
C1 0.062(6) 0.033(5) 0.075(7) -0.002(5) 0.038(6) -0.003(4)
C2 0.043(6) 0.049(6) 0.063(7) -0.005(5) 0.023(5) -0.002(5)
C3 0.066(6) 0.033(4) 0.068(7) -0.009(4) 0.035(5) -0.002(4)
C4 0.065(7) 0.053(7) 0.101(9) -0.013(7) 0.055(7) -0.005(6)
C5 0.065(7) 0.056(6) 0.084(8) -0.013(6) 0.050(6) -0.010(5)
C6 0.074(8) 0.046(6) 0.082(8) -0.014(6) 0.045(7) -0.008(5)
C7 0.045(6) 0.042(6) 0.050(6) 0.003(4) 0.021(5) 0.001(4)
C8 0.049(6) 0.036(6) 0.057(6) 0.006(4) 0.031(5) 0.003(4)
C9 0.047(6) 0.037(6) 0.057(6) 0.003(4) 0.019(5) 0.002(4)
C10 0.051(6) 0.039(6) 0.052(6) 0.004(4) 0.028(5) 0.004(4)
C11 0.045(6) 0.044(6) 0.052(6) 0.002(4) 0.022(5) -0.002(4)
C12 0.039(5) 0.056(7) 0.052(6) -0.005(5) 0.020(5) 0.004(5)
C13 0.041(5) 0.037(6) 0.056(6) -0.007(5) 0.027(5) 0.001(4)
C14 0.051(6) 0.042(6) 0.063(7) -0.002(5) 0.026(5) -0.003(5)
C15 0.047(6) 0.047(6) 0.072(8) -0.007(6) 0.028(6) 0.004(5)
F1' 0.056(3) 0.056(4) 0.082(4) 0.018(3) 0.024(3) 0.006(3)
F2' 0.090(4) 0.045(4) 0.056(4) -0.006(3) 0.026(3) -0.015(3)
F3' 0.079(4) 0.048(4) 0.106(6) -0.001(3) 0.065(4) -0.008(3)
F4' 0.107(6) 0.065(5) 0.107(6) -0.009(4) 0.082(5) 0.000(4)
F5' 0.048(4) 0.108(7) 0.116(7) -0.051(6) 0.004(4) 0.031(4)
F6' 0.067(4) 0.048(4) 0.090(5) -0.021(3) 0.045(4) -0.005(3)
N1' 0.056(5) 0.030(4) 0.065(5) 0.003(4) 0.037(5) -0.002(4)
N2' 0.047(4) 0.033(4) 0.056(5) -0.003(4) 0.033(4) -0.004(3)
N3' 0.052(5) 0.032(5) 0.077(6) 0.003(4) 0.040(5) 0.002(4)
C1' 0.042(5) 0.034(4) 0.064(6) 0.000(4) 0.037(5) 0.001(3)
C2' 0.049(6) 0.034(5) 0.050(6) 0.003(4) 0.025(5) 0.000(4)
C3' 0.055(5) 0.043(5) 0.076(7) 0.003(5) 0.039(5) 0.004(4)
C4' 0.058(7) 0.054(7) 0.075(8) 0.002(6) 0.037(6) 0.007(5)
C5' 0.052(6) 0.046(5) 0.055(6) 0.002(4) 0.029(5) 0.002(4)
C6' 0.052(6) 0.038(5) 0.068(7) 0.002(5) 0.031(5) -0.004(4)
C7' 0.047(5) 0.034(5) 0.053(6) -0.005(4) 0.025(5) 0.002(4)
C8' 0.042(5) 0.039(6) 0.049(6) -0.001(4) 0.017(5) 0.000(4)
C9' 0.042(5) 0.046(6) 0.062(6) -0.004(5) 0.029(5) 0.004(4)
C10' 0.044(5) 0.037(5) 0.048(6) -0.001(4) 0.017(5) -0.007(4)
C11' 0.047(6) 0.052(7) 0.045(5) -0.001(5) 0.024(5) -0.002(5)
C12' 0.047(6) 0.031(5) 0.049(5) -0.003(4) 0.017(5) -0.002(4)
C13' 0.045(6) 0.038(6) 0.056(6) 0.003(5) 0.017(5) 0.000(5)
C14' 0.041(5) 0.057(7) 0.062(7) 0.010(5) 0.027(5) 0.002(5)
C15' 0.058(7) 0.054(7) 0.063(7) -0.015(6) 0.029(6) -0.011(6)
Cl1 0.0581(15) 0.0388(14) 0.0716(16) -0.0014(11) 0.0330(13) -0.0014(12)
Cl1' 0.0540(14) 0.0329(12) 0.0696(15) 0.0001(11) 0.0300(13) 0.0000(10)

loop_
_atom_type_symbol
_atom_type_description
_atom_type_scat_dispersion_real
_atom_type_scat_dispersion_imag
_atom_type_scat_source
C C 0.0181 0.0091 'International Tables Vol C Tables 4.2.6.8 and 6.1.1.4'
H H 0.0000 0.0000 'International Tables Vol C Tables 4.2.6.8 and 6.1.1.4'
Cl Cl 0.3639 0.7018 'International Tables Vol C Tables 4.2.6.8 and 6.1.1.4'
F F 0.0727 0.0534 'International Tables Vol C Tables 4.2.6.8 and 6.1.1.4'
N N 0.0311 0.0180 'International Tables Vol C Tables 4.2.6.8 and 6.1.1.4'

loop_
_geom_angle_atom_site_label_1
_geom_angle_atom_site_label_2
_geom_angle_atom_site_label_3
_geom_angle
_geom_angle_site_symmetry_1
_geom_angle_site_symmetry_3
_geom_angle_publ_flag
C1 N1 H1 129(9) . . ?
C7 N1 H1 117(9) . . ?
C7 N1 C1 107.2(9) . . ?
C2 N2 H2 118(7) . . ?
C7 N2 H2 129(7) . . ?
C7 N2 C2 105.6(9) . . ?
C7 N3 H3 112(9) . . ?
C7 N3 C8 131.2(11) . . ?
C8 N3 H3 117(8) . . ?
N1 C1 H1A 109.7 . . ?
N1 C1 C2 98.9(9) . . ?
N1 C1 C6 118.5(10) . . ?
C2 C1 H1A 109.7 . . ?
C2 C1 C6 109.6(10) . . ?
C6 C1 H1A 109.7 . . ?
N2 C2 C1 102.1(9) . . ?
N2 C2 H2A 108.7 . . ?
N2 C2 C3 118.6(10) . . ?
C1 C2 H2A 108.7 . . ?
C1 C2 C3 109.6(9) . . ?
C3 C2 H2A 108.7 . . ?
C2 C3 H3A 110.6 . . ?
C2 C3 H3B 110.6 . . ?
C2 C3 C4 105.7(9) . . ?
H3A C3 H3B 108.7 . . ?
C4 C3 H3A 110.6 . . ?
C4 C3 H3B 110.6 . . ?
C3 C4 H4A 108.9 . . ?
C3 C4 H4B 108.9 . . ?
H4A C4 H4B 107.7 . . ?
C5 C4 C3 113.4(10) . . ?
C5 C4 H4A 108.9 . . ?
C5 C4 H4B 108.9 . . ?
C4 C5 H5A 109.1 . . ?
C4 C5 H5B 109.1 . . ?
C4 C5 C6 112.6(10) . . ?
H5A C5 H5B 107.8 . . ?
C6 C5 H5A 109.1 . . ?
C6 C5 H5B 109.1 . . ?
C1 C6 C5 105.4(9) . . ?
C1 C6 H6A 110.7 . . ?
C1 C6 H6B 110.7 . . ?
C5 C6 H6A 110.7 . . ?
C5 C6 H6B 110.7 . . ?
H6A C6 H6B 108.8 . . ?
N2 C7 N1 110.8(10) . . ?
N3 C7 N1 119.3(11) . . ?
N3 C7 N2 129.8(11) . . ?
N3 C8 C13 112.7(10) . . ?
C9 C8 N3 127.5(11) . . ?
C9 C8 C13 119.7(11) . . ?
C8 C9 H9 119.9 . . ?
C8 C9 C10 120.1(11) . . ?
C10 C9 H9 119.9 . . ?
C9 C10 C14 119.4(10) . . ?
C11 C10 C9 120.8(10) . . ?
C11 C10 C14 119.7(10) . . ?
C10 C11 H11 120.3 . . ?
C10 C11 C12 119.4(11) . . ?
C12 C11 H11 120.3 . . ?
C11 C12 C13 120.9(11) . . ?
C11 C12 C15 120.8(11) . . ?
C13 C12 C15 118.2(11) . . ?
C8 C13 H13 120.5 . . ?
C12 C13 C8 119.0(10) . . ?
C12 C13 H13 120.5 . . ?
F1 C14 C10 111.6(9) . . ?
F2 C14 F1 103.9(9) . . ?
F2 C14 C10 112.9(9) . . ?
F3 C14 F1 107.2(9) . . ?
F3 C14 F2 106.1(9) . . ?
F3 C14 C10 114.5(10) . . ?
F4 C15 F5 104.9(11) . . ?
F4 C15 F6 110.0(12) . . ?
F4 C15 C12 111.8(11) . . ?
F5 C15 C12 111.0(10) . . ?
F6 C15 F5 105.0(11) . . ?
F6 C15 C12 113.5(10) . . ?
C1' N1' H1' 127(6) . . ?
C7' N1' H1' 113(6) . . ?
C7' N1' C1' 106.7(9) . . ?
C2' N2' H2' 125(5) . . ?
C7' N2' H2' 121(5) . . ?
C7' N2' C2' 108.3(9) . . ?
C7' N3' H3' 110(6) . . ?
C7' N3' C8' 134.3(10) . . ?
C8' N3' H3' 115(6) . . ?
N1' C1' H1'A 108.2 . . ?
N1' C1' C2' 100.2(8) . . ?
N1' C1' C6' 120.3(9) . . ?
C2' C1' H1'A 108.2 . . ?
C6' C1' H1'A 108.2 . . ?
C6' C1' C2' 111.1(9) . . ?
N2' C2' C1' 99.1(8) . . ?
N2' C2' H2'A 108.3 . . ?
C1' C2' H2'A 108.3 . . ?
C3' C2' N2' 121.2(9) . . ?
C3' C2' C1' 110.8(8) . . ?
C3' C2' H2'A 108.3 . . ?
C2' C3' H3'A 110.4 . . ?
C2' C3' H3'B 110.4 . . ?
C2' C3' C4' 106.6(9) . . ?
H3'A C3' H3'B 108.6 . . ?
C4' C3' H3'A 110.4 . . ?
C4' C3' H3'B 110.4 . . ?
C3' C4' H4'A 109.1 . . ?
C3' C4' H4'B 109.1 . . ?
H4'A C4' H4'B 107.8 . . ?
C5' C4' C3' 112.5(10) . . ?
C5' C4' H4'A 109.1 . . ?
C5' C4' H4'B 109.1 . . ?
C4' C5' H5'A 108.7 . . ?
C4' C5' H5'B 108.7 . . ?
C4' C5' C6' 114.0(9) . . ?
H5'A C5' H5'B 107.6 . . ?
C6' C5' H5'A 108.7 . . ?
C6' C5' H5'B 108.7 . . ?
C1' C6' C5' 106.2(9) . . ?
C1' C6' H6'A 110.5 . . ?
C1' C6' H6'B 110.5 . . ?
C5' C6' H6'A 110.5 . . ?
C5' C6' H6'B 110.5 . . ?
H6'A C6' H6'B 108.7 . . ?
N2' C7' N1' 111.3(9) . . ?
N2' C7' N3' 129.2(11) . . ?
N3' C7' N1' 119.5(10) . . ?
C9' C8' N3' 125.2(10) . . ?
C9' C8' C13' 119.7(11) . . ?
C13' C8' N3' 115.0(10) . . ?
C8' C9' H9' 120.9 . . ?
C8' C9' C10' 118.1(10) . . ?
C10' C9' H9' 120.9 . . ?
C9' C10' C14' 117.8(10) . . ?
C11' C10' C9' 122.1(10) . . ?
C11' C10' C14' 120.1(10) . . ?
C10' C11' H11' 120.5 . . ?
C10' C11' C12' 118.9(10) . . ?
C12' C11' H11' 120.5 . . ?
C11' C12' C15' 120.2(11) . . ?
C13' C12' C11' 120.0(11) . . ?
C13' C12' C15' 119.7(11) . . ?
C8' C13' H13' 119.4 . . ?
C12' C13' C8' 121.2(11) . . ?
C12' C13' H13' 119.4 . . ?
F1' C14' F2' 106.7(11) . . ?
F1' C14' F3' 106.6(9) . . ?
F1' C14' C10' 113.5(10) . . ?
F2' C14' F3' 105.7(10) . . ?
F2' C14' C10' 112.5(10) . . ?
F3' C14' C10' 111.4(10) . . ?
F4' C15' C12' 111.5(11) . . ?
F5' C15' F4' 105.4(12) . . ?
F5' C15' F6' 107.8(12) . . ?
F5' C15' C12' 112.7(10) . . ?
F6' C15' F4' 105.3(10) . . ?
F6' C15' C12' 113.5(11) . . ?

loop_
_geom_bond_atom_site_label_1
_geom_bond_atom_site_label_2
_geom_bond_distance
_geom_bond_site_symmetry_2
_geom_bond_publ_flag
F1 C14 1.364(13) . ?
F2 C14 1.358(14) . ?
F3 C14 1.320(13) . ?
F4 C15 1.294(14) . ?
F5 C15 1.348(16) . ?
F6 C15 1.303(15) . ?
N1 H1 0.94(3) . ?
N1 C1 1.470(14) . ?
N1 C7 1.363(15) . ?
N2 H2 0.94(3) . ?
N2 C2 1.467(14) . ?
N2 C7 1.343(15) . ?
N3 H3 0.95(3) . ?
N3 C7 1.334(14) . ?
N3 C8 1.394(15) . ?
C1 H1A 1.0000 . ?
C1 C2 1.488(16) . ?
C1 C6 1.520(15) . ?
C2 H2A 1.0000 . ?
C2 C3 1.534(15) . ?
C3 H3A 0.9900 . ?
C3 H3B 0.9900 . ?
C3 C4 1.544(15) . ?
C4 H4A 0.9900 . ?
C4 H4B 0.9900 . ?
C4 C5 1.529(18) . ?
C5 H5A 0.9900 . ?
C5 H5B 0.9900 . ?
C5 C6 1.550(15) . ?
C6 H6A 0.9900 . ?
C6 H6B 0.9900 . ?
C8 C9 1.367(16) . ?
C8 C13 1.423(15) . ?
C9 H9 0.9500 . ?
C9 C10 1.409(16) . ?
C10 C11 1.378(16) . ?
C10 C14 1.475(16) . ?
C11 H11 0.9500 . ?
C11 C12 1.383(17) . ?
C12 C13 1.401(16) . ?
C12 C15 1.500(16) . ?
C13 H13 0.9500 . ?
F1' C14' 1.313(14) . ?
F2' C14' 1.328(14) . ?
F3' C14' 1.342(13) . ?
F4' C15' 1.364(16) . ?
F5' C15' 1.312(15) . ?
F6' C15' 1.320(15) . ?
N1' H1' 0.94(3) . ?
N1' C1' 1.471(13) . ?
N1' C7' 1.342(14) . ?
N2' H2' 0.93(3) . ?
N2' C2' 1.473(13) . ?
N2' C7' 1.330(14) . ?
N3' H3' 0.94(3) . ?
N3' C7' 1.331(14) . ?
N3' C8' 1.403(14) . ?
C1' H1'A 1.0000 . ?
C1' C2' 1.521(14) . ?
C1' C6' 1.503(14) . ?
C2' H2'A 1.0000 . ?
C2' C3' 1.472(14) . ?
C3' H3'A 0.9900 . ?
C3' H3'B 0.9900 . ?
C3' C4' 1.535(16) . ?
C4' H4'A 0.9900 . ?
C4' H4'B 0.9900 . ?
C4' C5' 1.525(16) . ?
C5' H5'A 0.9900 . ?
C5' H5'B 0.9900 . ?
C5' C6' 1.534(14) . ?
C6' H6'A 0.9900 . ?
C6' H6'B 0.9900 . ?
C8' C9' 1.384(17) . ?
C8' C13' 1.396(16) . ?
C9' H9' 0.9500 . ?
C9' C10' 1.413(16) . ?
C10' C11' 1.362(16) . ?
C10' C14' 1.502(17) . ?
C11' H11' 0.9500 . ?
C11' C12' 1.400(16) . ?
C12' C13' 1.368(16) . ?
C12' C15' 1.493(17) . ?
C13' H13' 0.9500 . ?

loop_
_geom_hbond_atom_site_label_D
_geom_hbond_atom_site_label_H
_geom_hbond_atom_site_label_A
_geom_hbond_distance_DH
_geom_hbond_distance_HA
_geom_hbond_distance_DA
_geom_hbond_angle_DHA
_geom_hbond_site_symmetry_A
N1 H1 Cl1 0.94(3) 2.41(8) 3.242(10) 148(11) .
N2 H2 Cl1 0.94(3) 2.19(5) 3.084(9) 158(9) 2_656
N3 H3 Cl1 0.95(3) 2.15(5) 3.075(11) 166(12) .
N1' H1' Cl1' 0.94(3) 2.39(6) 3.245(10) 151(9) .
N2' H2' Cl1' 0.93(3) 2.29(5) 3.124(8) 148(6) 2_645
N3' H3' Cl1' 0.94(3) 2.16(4) 3.095(10) 168(9) .
